data_3500011
loop_
_publ_author_name
'Alfonso Fern\'andez-Botello'
'Miguel Quir\'os'
'Virtudes Moreno'

_publ_section_title
;
 A Cd(II) polymeric compound with fluconazol
;
_journal_name_full 'Personal communication to COD'
_journal_year 2012
_chemical_formula_sum 'C30 H40 Cd Cl2 F4 N12 O6 S2'
_chemical_formula_weight 988.16
_space_group_IT_number 14
_symmetry_cell_setting monoclinic
_symmetry_space_group_name_Hall '-P 2ybc'
_symmetry_space_group_name_H-M 'P 1 21/c 1'
_atom_sites_solution_hydrogens geom
_atom_sites_solution_primary direct
_atom_sites_solution_secondary difmap
_audit_creation_method SHELXL
_cell_angle_alpha 90.00
_cell_angle_beta 118.283(14)
_cell_angle_gamma 90.00
_cell_formula_units_Z 2
_cell_length_a 12.017(3)
_cell_length_b 17.129(4)
_cell_length_c 11.657(2)
_cell_measurement_reflns_used 42
_cell_measurement_temperature 293(2)
_cell_measurement_theta_max 15.4
_cell_measurement_theta_min 12.6
_cell_volume 2113.0(9)
_computing_cell_refinement 'STADI4 (STOE, 1996)'
_computing_data_collection 'STADI4 (STOE, 1996)'
_computing_data_reduction 'X-RED  (STOE, 1996)'
_computing_molecular_graphics 'XP of SHELXTL-PLUS package'
_computing_structure_refinement 'SHELXL-93 (Sheldrick, 1993)'
_computing_structure_solution 'SHELXS-86 (Sheldrick, 1990)'
_diffrn_ambient_temperature 293(2)
_diffrn_measurement_device 'STOE STADI4 4-circle-diffractometer'
_diffrn_measurement_method
; 
  Scan width (omega) = 1.05 - 1.20, scan ratio 2theta:omega = 1.00 
  I(Net) and sigma(I) calculated according to Blessing (1987) 
;
_diffrn_radiation_monochromator graphite
_diffrn_radiation_source 'fine-focus sealed tube'
_diffrn_radiation_type MoK\a
_diffrn_radiation_wavelength 0.71073
_diffrn_reflns_av_R_equivalents 0.0000
_diffrn_reflns_av_sigmaI/netI 0.0348
_diffrn_reflns_limit_h_max 15
_diffrn_reflns_limit_h_min 0
_diffrn_reflns_limit_k_max 0
_diffrn_reflns_limit_k_min -22
_diffrn_reflns_limit_l_max 13
_diffrn_reflns_limit_l_min -15
_diffrn_reflns_number 4855
_diffrn_reflns_theta_max 27.51
_diffrn_reflns_theta_min 1.92
_diffrn_standards_decay_% 6.5
_diffrn_standards_interval_time 60
_diffrn_standards_number 3
_exptl_absorpt_coefficient_mu 0.815
_exptl_absorpt_correction_T_max 0.7504
_exptl_absorpt_correction_T_min 0.5692
_exptl_absorpt_correction_type empirical
_exptl_crystal_density_diffrn 1.553
_exptl_crystal_F_000 1004
_exptl_crystal_size_max 0.500
_exptl_crystal_size_mid 0.333
_exptl_crystal_size_min 0.200
_geom_special_details
; 
 All esds (except the esd in the dihedral angle between two l.s. planes) 
 are estimated using the full covariance matrix.  The cell esds are taken 
 into account individually in the estimation of esds in distances, angles 
 and torsion angles; correlations between esds in cell parameters are only 
 used when they are defined by crystal symmetry.  An approximate (isotropic) 
 treatment of cell esds is used for estimating esds involving l.s. planes. 
;
_refine_diff_density_max 1.323
_refine_diff_density_min -1.209
_refine_diff_density_rms 0.119
_refine_ls_extinction_method none
_refine_ls_goodness_of_fit_all 1.197
_refine_ls_goodness_of_fit_obs 1.197
_refine_ls_matrix_type full
_refine_ls_number_parameters 270
_refine_ls_number_reflns 4828
_refine_ls_number_restraints 3
_refine_ls_restrained_S_all 1.233
_refine_ls_restrained_S_obs 1.196
_refine_ls_R_factor_all 0.0728
_refine_ls_R_factor_obs 0.0545
_refine_ls_shift/esd_max 0.002
_refine_ls_shift/esd_mean 0.000
_refine_ls_structure_factor_coef Fsqd
_refine_ls_weighting_details 'w=1/[\s^2^(Fo^2^)+(0.0600P)^2^+3.5000P] where P=(Fo^2^+2Fc^2^)/3'
_refine_ls_weighting_scheme calc
_refine_ls_wR_factor_all 0.1520
_refine_ls_wR_factor_obs 0.1316
_refine_special_details
; 
 Refinement on F^2^ for ALL reflections except for 27 with very negative F^2^ 
 or flagged by the user for potential systematic errors.  Weighted R-factors 
 wR and all goodnesses of fit S are based on F^2^, conventional R-factors R 
 are based on F, with F set to zero for negative F^2^. The observed criterion 
 of F^2^ > 2sigma(F^2^) is used only for calculating _R_factor_obs etc. and is 
 not relevant to the choice of reflections for refinement.  R-factors based 
 on F^2^ are statistically about twice as large as those based on F, and R- 
 factors based on ALL data will be even larger. 
;
_reflns_number_observed 3900
_reflns_number_total 4855
_reflns_observed_criterion >2sigma(I)
_cod_data_source_file cdful.cif
_cod_data_source_block cdful
_cod_depositor_comments
;
The following automatic conversions were performed:

'_refine_ls_weighting_scheme' value 'calc
w=1/[\s^2^(Fo^2^)+(0.0600P)^2^+3.5000P] where P=(Fo^2^+2Fc^2^)/3' was
changed to 'calc'. New tag '_refine_ls_weighting_details' was
created. The value of the new tag was set to
'w=1/[\s^2^(Fo^2^)+(0.0600P)^2^+3.5000P] where P=(Fo^2^+2Fc^2^)/3'.

Automatic conversion script
Id: cif_fix_values 3143 2015-03-26 13:38:13Z robertas 
;
_cod_original_cell_volume 2113.1(8)
_cod_original_sg_symbol_H-M 'P 2(1)/c'
_cod_database_code 3500011

loop_
_symmetry_equiv_pos_as_xyz
'x, y, z'
'-x, y+1/2, -z+1/2'
'-x, -y, -z'
'x, -y-1/2, z-1/2'

loop_
_atom_site_aniso_label
_atom_site_aniso_U_11
_atom_site_aniso_U_22
_atom_site_aniso_U_33
_atom_site_aniso_U_23
_atom_site_aniso_U_13
_atom_site_aniso_U_12
Cd 0.0296(2) 0.0349(2) 0.0251(2) 0.0013(2) 0.0131(2) 0.0021(2)
Cl 0.0386(6) 0.0408(6) 0.0602(7) -0.0045(5) 0.0188(6) -0.0060(5)
C1 0.044(2) 0.032(2) 0.025(2) 0.002(2) 0.018(2) 0.006(2)
C2 0.029(2) 0.028(2) 0.028(2) 0.004(2) 0.014(2) 0.006(2)
O2 0.026(2) 0.0306(15) 0.039(2) -0.0002(13) 0.0109(13) 0.0042(11)
C3 0.048(3) 0.032(2) 0.033(2) 0.001(2) 0.024(2) 0.001(2)
N11 0.035(2) 0.041(2) 0.025(2) 0.0022(15) 0.0153(15) 0.005(2)
N12 0.033(2) 0.073(3) 0.035(2) 0.010(2) 0.018(2) 0.007(2)
C13 0.040(3) 0.068(3) 0.034(2) 0.012(2) 0.018(2) -0.002(2)
N14 0.037(2) 0.051(2) 0.026(2) 0.007(2) 0.012(2) 0.003(2)
C15 0.031(2) 0.043(2) 0.029(2) 0.001(2) 0.015(2) 0.002(2)
C21 0.030(2) 0.030(2) 0.027(2) 0.001(2) 0.013(2) 0.002(2)
C22 0.036(2) 0.038(2) 0.036(2) 0.004(2) 0.016(2) 0.009(2)
F22 0.041(2) 0.044(2) 0.068(2) 0.0082(14) 0.0173(14) 0.0178(13)
C23 0.026(2) 0.057(3) 0.046(3) 0.001(2) 0.011(2) 0.006(2)
C24 0.031(2) 0.049(3) 0.063(3) -0.013(3) 0.017(2) -0.010(2)
F24 0.043(2) 0.061(2) 0.112(3) -0.020(2) 0.022(2) -0.021(2)
C25 0.037(3) 0.032(2) 0.086(4) 0.001(3) 0.020(3) 0.002(2)
C26 0.029(2) 0.034(2) 0.056(3) -0.001(2) 0.014(2) 0.002(2)
N31 0.038(2) 0.036(2) 0.027(2) -0.0011(14) 0.018(2) -0.001(2)
N32 0.032(2) 0.057(2) 0.033(2) -0.004(2) 0.014(2) 0.001(2)
C33 0.038(2) 0.058(3) 0.031(2) -0.010(2) 0.016(2) -0.004(2)
N34 0.033(2) 0.046(2) 0.032(2) -0.006(2) 0.016(2) 0.002(2)
C35 0.030(2) 0.043(2) 0.035(2) -0.001(2) 0.017(2) -0.001(2)
O1W 0.069(3) 0.052(2) 0.062(3) -0.007(2) 0.029(2) -0.019(2)
S 0.0518(8) 0.1194(15) 0.0437(7) 0.0024(9) 0.0236(7) 0.0068(9)
O1D 0.043(2) 0.092(3) 0.063(2) 0.012(2) 0.024(2) 0.004(2)
C1D 0.068(5) 0.167(9) 0.086(6) -0.003(6) 0.031(4) -0.041(6)
C2D 0.073(5) 0.176(10) 0.079(5) 0.008(6) 0.031(4) 0.054(6)

loop_
_atom_site_label
_atom_site_type_symbol
_atom_site_fract_x
_atom_site_fract_y
_atom_site_fract_z
_atom_site_U_iso_or_equiv
_atom_site_thermal_displace_type
_atom_site_occupancy
_atom_site_calc_flag
_atom_site_refinement_flags
Cd Cd 0.5000 0.5000 0.5000 0.02980(14) Uani 1 d S
Cl Cl 0.69362(11) 0.59005(7) 0.57937(13) 0.0484(3) Uani 1 d .
C1 C 0.3415(4) 0.6988(2) 0.0342(4) 0.0334(9) Uani 1 d .
H11 H 0.4094(4) 0.7367(2) 0.0722(4) 0.040 Uiso 1 d R
H12 H 0.2623(4) 0.7270(2) -0.0103(4) 0.040 Uiso 1 d R
C2 C 0.3599(4) 0.6477(2) -0.0653(4) 0.0281(8) Uani 1 d .
O2 O 0.4789(3) 0.6112(2) -0.0017(3) 0.0336(7) Uani 1 d D
H2 H 0.5311(38) 0.6474(23) 0.0435(43) 0.040 Uiso 1 d D
C3 C 0.3564(5) 0.7015(3) -0.1737(4) 0.0354(9) Uani 1 d .
H31 H 0.2816(5) 0.7342(3) -0.2073(4) 0.042 Uiso 1 d R
H32 H 0.4299(5) 0.7353(3) -0.1373(4) 0.042 Uiso 1 d R
N11 N 0.3406(3) 0.6509(2) 0.1368(3) 0.0332(8) Uani 1 d .
N12 N 0.2299(4) 0.6240(3) 0.1249(4) 0.0464(10) Uani 1 d .
C13 C 0.2665(5) 0.5780(3) 0.2267(4) 0.0473(12) Uani 1 d .
H13 H 0.2097(5) 0.5502(3) 0.2441(4) 0.057 Uiso 1 d R
N14 N 0.3934(4) 0.5743(2) 0.3041(3) 0.0391(9) Uani 1 d .
C15 C 0.4360(4) 0.6205(3) 0.2440(4) 0.0342(9) Uani 1 d .
H15 H 0.5210(4) 0.6307(3) 0.2721(4) 0.041 Uiso 1 d R
C21 C 0.2597(4) 0.5843(2) -0.1212(4) 0.0295(8) Uani 1 d .
C22 C 0.1309(4) 0.6004(3) -0.1907(4) 0.0370(10) Uani 1 d .
F22 F 0.0931(3) 0.6765(2) -0.2099(3) 0.0546(8) Uani 1 d .
C23 C 0.0396(4) 0.5446(3) -0.2407(5) 0.0454(12) Uani 1 d .
H23 H -0.0457(4) 0.5575(3) -0.2863(5) 0.054 Uiso 1 d R
C24 C 0.0795(5) 0.4686(3) -0.2210(6) 0.0500(12) Uani 1 d .
F24 F -0.0106(3) 0.4109(2) -0.2697(4) 0.0779(11) Uani 1 d .
C25 C 0.2024(5) 0.4476(3) -0.1561(6) 0.0555(14) Uani 1 d .
H25 H 0.2258(5) 0.3953(3) -0.1450(6) 0.067 Uiso 1 d R
C26 C 0.2927(4) 0.5064(3) -0.1056(5) 0.0420(10) Uani 1 d .
H26 H 0.3776(4) 0.4927(3) -0.0604(5) 0.050 Uiso 1 d R
N31 N 0.3554(3) 0.6557(2) -0.2793(3) 0.0328(8) Uani 1 d .
N32 N 0.2431(4) 0.6357(3) -0.3829(4) 0.0414(9) Uani 1 d .
C33 C 0.2778(4) 0.5899(3) -0.4494(4) 0.0423(11) Uani 1 d .
H33 H 0.2200(4) 0.5663(3) -0.5267(4) 0.051 Uiso 1 d R
N34 N 0.4042(3) 0.5789(2) -0.3978(3) 0.0367(8) Uani 1 d .
C35 C 0.4495(4) 0.6210(3) -0.2894(4) 0.0354(9) Uani 1 d .
H35 H 0.5346(4) 0.6257(3) -0.2294(4) 0.042 Uiso 1 d R
O1W O 0.6391(4) 0.7313(2) 0.1269(4) 0.0618(10) Uani 1 d D
H11W H 0.6539(64) 0.7734(23) 0.0973(62) 0.074 Uiso 1 d D
H12W H 0.6577(62) 0.7446(39) 0.2064(30) 0.074 Uiso 1 d D
S S 0.82482(15) 0.76441(13) 0.47935(14) 0.0712(5) Uani 1 d .
O1D O 0.6889(4) 0.7617(3) 0.3746(4) 0.0665(11) Uani 1 d .
C1D C 0.8929(8) 0.8431(6) 0.4339(8) 0.109(3) Uani 1 d .
H11D H 0.9822(12) 0.8456(23) 0.4919(37) 0.131 Uiso 1 d R
H12D H 0.8541(41) 0.8911(7) 0.4388(56) 0.131 Uiso 1 d R
H13D H 0.8786(50) 0.8355(19) 0.3463(23) 0.131 Uiso 1 d R
C2D C 0.9008(8) 0.6844(6) 0.4489(8) 0.111(3) Uani 1 d .
H21D H 0.8733(43) 0.6369(6) 0.4714(55) 0.133 Uiso 1 d R
H22D H 0.9909(8) 0.6891(19) 0.5005(44) 0.133 Uiso 1 d R
H23D H 0.8787(46) 0.6833(21) 0.3582(14) 0.133 Uiso 1 d R

loop_
_atom_type_symbol
_atom_type_description
_atom_type_scat_dispersion_real
_atom_type_scat_dispersion_imag
_atom_type_scat_source
C C 0.0033 0.0016 'International Tables Vol C Tables 4.2.6.8 and 6.1.1.4'
H H 0.0000 0.0000 'International Tables Vol C Tables 4.2.6.8 and 6.1.1.4'
N N 0.0061 0.0033 'International Tables Vol C Tables 4.2.6.8 and 6.1.1.4'
O O 0.0106 0.0060 'International Tables Vol C Tables 4.2.6.8 and 6.1.1.4'
F F 0.0171 0.0103 'International Tables Vol C Tables 4.2.6.8 and 6.1.1.4'
Cl Cl 0.1484 0.1585 'International Tables Vol C Tables 4.2.6.8 and 6.1.1.4'
S S 0.1246 0.1234 'International Tables Vol C Tables 4.2.6.8 and 6.1.1.4'
Cd Cd -0.8075 1.2024 'International Tables Vol C Tables 4.2.6.8 and 6.1.1.4'

loop_
_geom_angle_atom_site_label_1
_geom_angle_atom_site_label_2
_geom_angle_atom_site_label_3
_geom_angle
_geom_angle_site_symmetry_1
_geom_angle_site_symmetry_3
N14 Cd N14 180.0 . 3_666
N14 Cd N34 90.48(13) . 1_556
N14 Cd N34 89.52(13) 3_666 1_556
N14 Cd N34 89.52(13) . 3_665
N14 Cd N34 90.48(13) 3_666 3_665
N34 Cd N34 180.0 1_556 3_665
N14 Cd Cl 89.51(10) . 3_666
N14 Cd Cl 90.49(10) 3_666 3_666
N34 Cd Cl 87.23(10) 1_556 3_666
N34 Cd Cl 92.77(10) 3_665 3_666
N14 Cd Cl 90.49(10) . .
N14 Cd Cl 89.51(10) 3_666 .
N34 Cd Cl 92.77(10) 1_556 .
N34 Cd Cl 87.23(10) 3_665 .
Cl Cd Cl 180.0 3_666 .
N11 C1 C2 110.9(3) . .
O2 C2 C21 108.0(3) . .
O2 C2 C3 108.8(3) . .
C21 C2 C3 111.4(3) . .
O2 C2 C1 109.0(3) . .
C21 C2 C1 111.1(3) . .
C3 C2 C1 108.5(3) . .
C2 O2 O1W 103.3(2) . .
N31 C3 C2 110.9(3) . .
C15 N11 N12 109.2(4) . .
C15 N11 C1 130.6(4) . .
N12 N11 C1 119.9(4) . .
C13 N12 N11 102.7(4) . .
N12 C13 N14 114.7(4) . .
C15 N14 C13 102.5(4) . .
C15 N14 Cd 131.6(3) . .
C13 N14 Cd 125.9(3) . .
N14 C15 N11 110.8(4) . .
C26 C21 C22 116.1(4) . .
C26 C21 C2 121.0(4) . .
C22 C21 C2 122.9(4) . .
C23 C22 F22 117.6(4) . .
C23 C22 C21 123.9(4) . .
F22 C22 C21 118.5(4) . .
C22 C23 C24 116.7(4) . .
C25 C24 C23 123.4(5) . .
C25 C24 F24 118.6(5) . .
C23 C24 F24 118.0(4) . .
C24 C25 C26 118.1(5) . .
C21 C26 C25 121.8(4) . .
C35 N31 N32 109.7(3) . .
C35 N31 C3 130.5(4) . .
N32 N31 C3 119.5(4) . .
C33 N32 N31 102.5(4) . .
N32 C33 N34 115.3(4) . .
C35 N34 C33 102.4(4) . .
C35 N34 Cd 134.0(3) . 1_554
C33 N34 Cd 123.5(3) . 1_554
N34 C35 N31 110.1(4) . .
O1D O1W O2 118.2(2) . .
O1D O1W Cl 92.3(2) . 4_575
O2 O1W Cl 140.1(2) . 4_575
O1D S C2D 106.1(4) . .
O1D S C1D 104.8(3) . .
C2D S C1D 99.9(5) . .
S O1D O1W 118.5(2) . .

loop_
_geom_bond_atom_site_label_1
_geom_bond_atom_site_label_2
_geom_bond_distance
_geom_bond_site_symmetry_2
Cd N14 2.388(4) .
Cd N14 2.388(4) 3_666
Cd N34 2.424(4) 1_556
Cd N34 2.424(4) 3_665
Cd Cl 2.5708(13) 3_666
Cd Cl 2.5708(13) .
C1 N11 1.454(5) .
C1 C2 1.549(5) .
C2 O2 1.408(5) .
C2 C21 1.521(6) .
C2 C3 1.548(6) .
O2 O1W 2.730(5) .
C3 N31 1.456(5) .
N11 C15 1.338(5) .
N11 N12 1.352(5) .
N12 C13 1.315(6) .
C13 N14 1.357(6) .
N14 C15 1.311(6) .
C21 C26 1.379(6) .
C21 C22 1.393(6) .
C22 C23 1.361(7) .
C22 F22 1.364(5) .
C23 C24 1.368(8) .
C24 C25 1.351(7) .
C24 F24 1.374(6) .
C25 C26 1.390(7) .
N31 C35 1.330(6) .
N31 N32 1.361(5) .
N32 C33 1.303(6) .
C33 N34 1.356(6) .
N34 C35 1.327(6) .
N34 Cd 2.424(4) 1_554
O1W O1D 2.707(6) .
O1W Cl 3.231(4) 4_575
S O1D 1.507(4) .
S C2D 1.774(8) .
S C1D 1.783(8) .
